data_1510187
loop_
_publ_author_name
'Abram, U.'
'Straehle, J.'
'Schulz Lang, E.'

_publ_section_title
;
 Synthese, Eigenschaften und Struktur von Li Au I4 und K Au I4 mit einer
 Diskussion der kristallchemischen Verwandtschaft zwischen den
 Halogenauraten Rb Au Cl4, Ag Au Cl4, Rb Au Br4 und LiAuI4
;
_journal_name_full 'Zeitschrift fuer Anorganische und Allgemeine Chemie'
_journal_page_first 1791
_journal_page_last 1795
_journal_paper_doi 10.1002/zaac.19976231122
_journal_volume 623
_journal_year 1997
_chemical_formula_sum 'Au I4 Li'
_chemical_name_systematic 'Li (Au I4)'
_space_group_IT_number 14
_symmetry_space_group_name_Hall '-P 2yab'
_symmetry_space_group_name_H-M 'P 1 21/a 1'
_cell_angle_alpha 90
_cell_angle_beta 121.5
_cell_angle_gamma 90
_cell_formula_units_Z 2
_cell_length_a 15.117
_cell_length_b 4.339
_cell_length_c 7.1
_cell_volume 397.081
_citation_journal_id_ASTM ZAACAB
_cod_data_source_file gold_244.cif
_cod_data_source_block Au1I4Li1
_cod_original_cell_volume 397.0813
_cod_original_sg_symbol_Hall '-P 2ybc (z,y,-x)'
_cod_original_formula_sum 'Au1 I4 Li1'
_cod_database_code 1510187

loop_
_symmetry_equiv_pos_as_xyz
x,y,z
-x+1/2,y+1/2,-z
-x,-y,-z
x-1/2,-y-1/2,z

loop_
_atom_site_label
_atom_site_type_symbol
_atom_site_fract_x
_atom_site_fract_y
_atom_site_fract_z
_atom_site_occupancy
_atom_site_U_iso_or_equiv
I1 I-1 0.11787 -0.015 0.42897 1 0.0
Au1 Au+3 0 0 0 1 0.0
I2 I-1 0.13962 0.33611 -0.02336 1 0.0
Li1 Li+1 0 0.5 0.5 1 0.0
